data_1504687
loop_
_publ_author_name
'Ghorai, Prasanta'
'Dussault, Patrick H.'
'Hu, Chunhua'

_publ_section_title
;
 Synthesis of spiro-bisperoxyketals.
;
_journal_issue 12
_journal_name_full 'Organic letters'
_journal_page_first 2401
_journal_page_last 2404
_journal_paper_doi 10.1021/ol800657m
_journal_volume 10
_journal_year 2008
_chemical_formula_moiety 'C17 H28 O4'
_chemical_formula_sum 'C17 H28 O4'
_chemical_formula_weight 296.39
_chemical_name_systematic
; 
 ? 
;
_space_group_IT_number 54
_symmetry_cell_setting orthorhombic
_symmetry_space_group_name_Hall '-P 2a 2ac'
_symmetry_space_group_name_H-M 'P c c a'
_atom_sites_solution_hydrogens geom
_atom_sites_solution_primary direct
_atom_sites_solution_secondary difmap
_audit_creation_method SHELXTL
_cell_angle_alpha 90.00
_cell_angle_beta 90.00
_cell_angle_gamma 90.00
_cell_formula_units_Z 4
_cell_length_a 24.6936(11)
_cell_length_b 6.3812(3)
_cell_length_c 10.2586(4)
_cell_measurement_reflns_used 7482
_cell_measurement_temperature 120(2)
_cell_measurement_theta_max 28.29
_cell_measurement_theta_min 3.17
_cell_volume 1616.50(12)
_computing_cell_refinement 'SAINT+ (Bruker, 2003)'
_computing_data_collection 'SMART (Bruker, 2005)'
_computing_data_reduction SAINT+
_computing_molecular_graphics 'DIAMOND (Brandenburg & Putz, 2007)'
_computing_publication_material SHELXTL
_computing_structure_refinement SHELXTL
_computing_structure_solution 'SHELXTL (Sheldrick, 2003)'
_diffrn_ambient_temperature 120(2)
_diffrn_measured_fraction_theta_full 1.000
_diffrn_measured_fraction_theta_max 1.000
_diffrn_measurement_device_type 'Bruker SMART Apex CCD'
_diffrn_measurement_method '\w scans'
_diffrn_radiation_monochromator graphite
_diffrn_radiation_source 'fine-focus sealed tube'
_diffrn_radiation_type MoK\a
_diffrn_radiation_wavelength 0.71073
_diffrn_reflns_av_R_equivalents 0.0180
_diffrn_reflns_av_sigmaI/netI 0.0086
_diffrn_reflns_limit_h_max 32
_diffrn_reflns_limit_h_min -32
_diffrn_reflns_limit_k_max 8
_diffrn_reflns_limit_k_min -8
_diffrn_reflns_limit_l_max 13
_diffrn_reflns_limit_l_min -13
_diffrn_reflns_number 20649
_diffrn_reflns_theta_full 28.30
_diffrn_reflns_theta_max 28.30
_diffrn_reflns_theta_min 1.65
_diffrn_standards_number 0
_exptl_absorpt_coefficient_mu 0.085
_exptl_absorpt_correction_T_max 0.9766
_exptl_absorpt_correction_T_min 0.9109
_exptl_absorpt_correction_type multi-scan
_exptl_absorpt_process_details SADABS
_exptl_crystal_colour colorless
_exptl_crystal_density_diffrn 1.218
_exptl_crystal_density_method 'not measured'
_exptl_crystal_description block
_exptl_crystal_F_000 648
_exptl_crystal_size_max 0.45
_exptl_crystal_size_mid 0.30
_exptl_crystal_size_min 0.28
_refine_diff_density_max 0.320
_refine_diff_density_min -0.246
_refine_diff_density_rms 0.052
_refine_ls_extinction_method none
_refine_ls_goodness_of_fit_ref 1.044
_refine_ls_hydrogen_treatment constr
_refine_ls_matrix_type full
_refine_ls_number_parameters 96
_refine_ls_number_reflns 2018
_refine_ls_number_restraints 0
_refine_ls_restrained_S_all 1.044
_refine_ls_R_factor_all 0.0405
_refine_ls_R_factor_gt 0.0388
_refine_ls_shift/su_max 0.001
_refine_ls_shift/su_mean 0.000
_refine_ls_structure_factor_coef Fsqd
_refine_ls_weighting_details 'calc w=1/[\s^2^(Fo^2^)+(0.0662P)^2^+0.4139P] where P=(Fo^2^+2Fc^2^)/3'
_refine_ls_weighting_scheme calc
_refine_ls_wR_factor_gt 0.1062
_refine_ls_wR_factor_ref 0.1083
_reflns_number_gt 1888
_reflns_number_total 2018
_reflns_threshold_expression 'I > 2 \s(I)'
_cod_data_source_file ol800657m-file005.cif
_cod_data_source_block c7du1
_cod_depositor_comments
;
The following automatic conversions were performed:

'_symmetry_cell_setting' value 'Orthorhombic' changed to
'orthorhombic' according to
/home/saulius/struct/CIF-dictionaries/cif_core.dic dictionary named
'cif_core.dic' version 2.4.1 from 2010-06-29.

Automatic conversion script
Id: cif_fix_values 1715 2011-07-08 13:25:40Z adriana 
;
_cod_database_code 1504687

loop_
_symmetry_equiv_pos_as_xyz
'x, y, z'
'-x+1/2, -y, z'
'-x, y, -z+1/2'
'x+1/2, -y, -z+1/2'
'-x, -y, -z'
'x-1/2, y, -z'
'x, -y, z-1/2'
'-x-1/2, y, z-1/2'

loop_
_atom_site_label
_atom_site_type_symbol
_atom_site_fract_x
_atom_site_fract_y
_atom_site_fract_z
_atom_site_U_iso_or_equiv
_atom_site_adp_type
_atom_site_occupancy
_atom_site_symmetry_multiplicity
_atom_site_calc_flag
_atom_site_refinement_flags
O1 O 0.70448(2) 0.44254(10) 0.16656(6) 0.02000(17) Uani 1 1 d .
O2 O 0.67880(2) 0.63609(10) 0.12030(6) 0.01960(17) Uani 1 1 d .
C1 C 0.7500 0.5000 0.24417(11) 0.0172(2) Uani 1 2 d S
C2 C 0.73807(3) 0.69738(14) 0.32309(8) 0.0209(2) Uani 1 1 d .
H2A H 0.7589 0.6947 0.4055 0.025 Uiso 1 1 calc R
H2B H 0.7492 0.8228 0.2730 0.025 Uiso 1 1 calc R
C3 C 0.67765(3) 0.70844(15) 0.35304(8) 0.0224(2) Uani 1 1 d .
H3A H 0.6698 0.8374 0.4033 0.027 Uiso 1 1 calc R
H3B H 0.6671 0.5865 0.4070 0.027 Uiso 1 1 calc R
C4 C 0.64424(3) 0.70910(13) 0.22606(8) 0.01778(19) Uani 1 1 d .
C5 C 0.62877(3) 0.93021(14) 0.18145(9) 0.0215(2) Uani 1 1 d .
H5A H 0.6082 1.0005 0.2517 0.026 Uiso 1 1 calc R
H5B H 0.6622 1.0123 0.1658 0.026 Uiso 1 1 calc R
C6 C 0.59459(4) 0.92840(15) 0.05693(9) 0.0235(2) Uani 1 1 d .
H6A H 0.5838 1.0736 0.0349 0.028 Uiso 1 1 calc R
H6B H 0.6165 0.8729 -0.0161 0.028 Uiso 1 1 calc R
C7 C 0.54399(4) 0.79378(16) 0.07366(9) 0.0251(2) Uani 1 1 d .
H7A H 0.5237 0.7891 -0.0096 0.030 Uiso 1 1 calc R
H7B H 0.5202 0.8574 0.1405 0.030 Uiso 1 1 calc R
C8 C 0.55896(4) 0.57133(15) 0.11490(9) 0.0241(2) Uani 1 1 d .
H8A H 0.5789 0.5019 0.0432 0.029 Uiso 1 1 calc R
H8B H 0.5255 0.4903 0.1313 0.029 Uiso 1 1 calc R
C9 C 0.59396(3) 0.57046(14) 0.23780(9) 0.0211(2) Uani 1 1 d .
H9A H 0.6055 0.4249 0.2564 0.025 Uiso 1 1 calc R
H9B H 0.5719 0.6195 0.3124 0.025 Uiso 1 1 calc R

loop_
_atom_site_aniso_label
_atom_site_aniso_U_11
_atom_site_aniso_U_22
_atom_site_aniso_U_33
_atom_site_aniso_U_23
_atom_site_aniso_U_13
_atom_site_aniso_U_12
O1 0.0178(3) 0.0190(3) 0.0232(3) -0.0027(2) -0.0031(2) 0.0036(2)
O2 0.0180(3) 0.0244(3) 0.0163(3) 0.0012(2) 0.0007(2) 0.0063(2)
C1 0.0148(5) 0.0189(5) 0.0178(5) 0.000 0.000 0.0010(4)
C2 0.0200(4) 0.0206(4) 0.0220(4) -0.0040(3) -0.0033(3) 0.0030(3)
C3 0.0205(4) 0.0298(5) 0.0169(4) -0.0032(3) -0.0008(3) 0.0070(3)
C4 0.0162(4) 0.0208(4) 0.0163(4) -0.0006(3) 0.0015(3) 0.0032(3)
C5 0.0200(4) 0.0193(4) 0.0251(4) 0.0006(3) -0.0023(3) 0.0012(3)
C6 0.0214(4) 0.0248(4) 0.0244(4) 0.0070(3) -0.0018(3) 0.0014(3)
C7 0.0184(4) 0.0308(5) 0.0260(4) 0.0038(4) -0.0035(3) 0.0009(3)
C8 0.0199(4) 0.0262(4) 0.0263(5) 0.0007(3) -0.0019(3) -0.0038(3)
C9 0.0186(4) 0.0231(4) 0.0216(4) 0.0040(3) 0.0020(3) 0.0006(3)

loop_
_atom_type_symbol
_atom_type_description
_atom_type_scat_dispersion_real
_atom_type_scat_dispersion_imag
_atom_type_scat_source
C C 0.0033 0.0016 'International Tables Vol C Tables 4.2.6.8 and 6.1.1.4'
H H 0.0000 0.0000 'International Tables Vol C Tables 4.2.6.8 and 6.1.1.4'
O O 0.0106 0.0060 'International Tables Vol C Tables 4.2.6.8 and 6.1.1.4'

loop_
_geom_angle_atom_site_label_1
_geom_angle_atom_site_label_2
_geom_angle_atom_site_label_3
_geom_angle
_geom_angle_site_symmetry_1
_geom_angle_site_symmetry_3
C1 O1 O2 107.76(5) . .
C4 O2 O1 106.35(6) . .
O1 C1 O1 112.08(9) . 2_665
O1 C1 C2 110.88(4) . .
O1 C1 C2 103.67(4) 2_665 .
O1 C1 C2 103.67(4) . 2_665
O1 C1 C2 110.88(4) 2_665 2_665
C2 C1 C2 115.92(10) . 2_665
C3 C2 C1 109.51(6) . .
C3 C2 H2A 109.8 . .
C1 C2 H2A 109.8 . .
C3 C2 H2B 109.8 . .
C1 C2 H2B 109.8 . .
H2A C2 H2B 108.2 . .
C2 C3 C4 110.70(7) . .
C2 C3 H3A 109.5 . .
C4 C3 H3A 109.5 . .
C2 C3 H3B 109.5 . .
C4 C3 H3B 109.5 . .
H3A C3 H3B 108.1 . .
O2 C4 C9 110.44(7) . .
O2 C4 C5 102.60(6) . .
C9 C4 C5 110.73(7) . .
O2 C4 C3 108.35(6) . .
C9 C4 C3 111.49(7) . .
C5 C4 C3 112.85(7) . .
C6 C5 C4 112.32(7) . .
C6 C5 H5A 109.1 . .
C4 C5 H5A 109.1 . .
C6 C5 H5B 109.1 . .
C4 C5 H5B 109.1 . .
H5A C5 H5B 107.9 . .
C7 C6 C5 111.21(7) . .
C7 C6 H6A 109.4 . .
C5 C6 H6A 109.4 . .
C7 C6 H6B 109.4 . .
C5 C6 H6B 109.4 . .
H6A C6 H6B 108.0 . .
C6 C7 C8 110.87(7) . .
C6 C7 H7A 109.5 . .
C8 C7 H7A 109.5 . .
C6 C7 H7B 109.5 . .
C8 C7 H7B 109.5 . .
H7A C7 H7B 108.1 . .
C7 C8 C9 111.65(7) . .
C7 C8 H8A 109.3 . .
C9 C8 H8A 109.3 . .
C7 C8 H8B 109.3 . .
C9 C8 H8B 109.3 . .
H8A C8 H8B 108.0 . .
C8 C9 C4 113.08(7) . .
C8 C9 H9A 109.0 . .
C4 C9 H9A 109.0 . .
C8 C9 H9B 109.0 . .
C4 C9 H9B 109.0 . .
H9A C9 H9B 107.8 . .

loop_
_geom_bond_atom_site_label_1
_geom_bond_atom_site_label_2
_geom_bond_distance
_geom_bond_site_symmetry_2
O1 C1 1.4254(8) .
O1 O2 1.4672(8) .
O2 C4 1.4569(9) .
C1 O1 1.4255(8) 2_665
C1 C2 1.5260(10) .
C1 C2 1.5260(10) 2_665
C2 C3 1.5248(12) .
C2 H2A 0.9900 .
C2 H2B 0.9900 .
C3 C4 1.5419(11) .
C3 H3A 0.9900 .
C3 H3B 0.9900 .
C4 C9 1.5292(12) .
C4 C5 1.5317(12) .
C5 C6 1.5311(12) .
C5 H5A 0.9900 .
C5 H5B 0.9900 .
C6 C7 1.5261(12) .
C6 H6A 0.9900 .
C6 H6B 0.9900 .
C7 C8 1.5267(13) .
C7 H7A 0.9900 .
C7 H7B 0.9900 .
C8 C9 1.5286(12) .
C8 H8A 0.9900 .
C8 H8B 0.9900 .
C9 H9A 0.9900 .
C9 H9B 0.9900 .
